data_2236790
loop_
_publ_author_name
'Kunnath, Roji J.'
'Prathapachandra Kurup, M.R.'
'Ng, Seik Weng'

_publ_section_title
;
 Dichlorido(1-{(<i>E</i>)-[phenyl(pyridin-2-yl-\k<i>N</i>)methylidene]amino-\k<i>N</i>}pyrrolidin-2-one-\k<i>O</i>)copper(II)
 monohydrate
;
_journal_coeditor_code ZS2227
_journal_issue 9
_journal_name_full 'Acta Crystallographica Section E'
_journal_page_first m1181
_journal_paper_doi 10.1107/S1600536812035398
_journal_volume 68
_journal_year 2012
_chemical_formula_iupac '[Cu Cl2 (C16 H15 N3 O)], H2 O'
_chemical_formula_moiety 'C16 H15 Cl2 Cu N3 O, H2 O'
_chemical_formula_sum 'C16 H17 Cl2 Cu N3 O2'
_chemical_formula_weight 417.77
_chemical_name_systematic
;
Dichlorido(1-{(<i>E</i>)-[phenyl(pyridin-2-yl-
\k<i>N</i>)methylidene]amino-\k<i>N</i>}pyrrolidin-2-one-\k<i>O</i>)copper(II)
monohydrate
;
_space_group_IT_number 2
_symmetry_cell_setting triclinic
_symmetry_space_group_name_Hall '-P 1'
_symmetry_space_group_name_H-M 'P -1'
_atom_sites_solution_hydrogens geom
_atom_sites_solution_primary direct
_atom_sites_solution_secondary difmap
_audit_creation_method SHELXL-97
_cell_angle_alpha 90.4349(6)
_cell_angle_beta 99.1627(6)
_cell_angle_gamma 105.4911(6)
_cell_formula_units_Z 2
_cell_length_a 9.1289(2)
_cell_length_b 9.4017(2)
_cell_length_c 10.6798(2)
_cell_measurement_reflns_used 9988
_cell_measurement_temperature 293(2)
_cell_measurement_theta_max 28.1543
_cell_measurement_theta_min 2.2510
_cell_volume 870.84(3)
_computing_cell_refinement 'SAINT (Bruker, 2010)'
_computing_data_collection 'APEX2 (Bruker, 2010)'
_computing_data_reduction 'SAINT (Bruker, 2010)'
_computing_molecular_graphics 'X-SEED (Barbour, 2001)'
_computing_publication_material 'publCIF (Westrip, 2010)'
_computing_structure_refinement 'SHELXL97 (Sheldrick, 2008)'
_computing_structure_solution 'SHELXS97 (Sheldrick, 2008)'
_diffrn_ambient_temperature 293(2)
_diffrn_measured_fraction_theta_full 0.996
_diffrn_measured_fraction_theta_max 0.996
_diffrn_measurement_device_type 'Bruker Kappa APEXII CCD'
_diffrn_measurement_method '\w scans'
_diffrn_radiation_monochromator graphite
_diffrn_radiation_source 'fine-focus sealed tube'
_diffrn_radiation_type MoK\a
_diffrn_radiation_wavelength 0.71073
_diffrn_reflns_av_R_equivalents 0.0326
_diffrn_reflns_av_sigmaI/netI 0.0230
_diffrn_reflns_limit_h_max 11
_diffrn_reflns_limit_h_min -11
_diffrn_reflns_limit_k_max 12
_diffrn_reflns_limit_k_min -12
_diffrn_reflns_limit_l_max 13
_diffrn_reflns_limit_l_min -13
_diffrn_reflns_number 14839
_diffrn_reflns_theta_full 27.50
_diffrn_reflns_theta_max 27.50
_diffrn_reflns_theta_min 2.78
_diffrn_standards_decay_% 0
_diffrn_standards_interval_count 0
_diffrn_standards_interval_time 0
_diffrn_standards_number 0
_exptl_absorpt_coefficient_mu 1.574
_exptl_absorpt_correction_T_max 0.6495
_exptl_absorpt_correction_T_min 0.6495
_exptl_absorpt_correction_type multi-scan
_exptl_absorpt_process_details '(SADABS; Sheldrick, 1996)'
_exptl_crystal_colour green
_exptl_crystal_density_diffrn 1.593
_exptl_crystal_density_method 'not measured'
_exptl_crystal_description cube
_exptl_crystal_F_000 426
_exptl_crystal_size_max 0.30
_exptl_crystal_size_mid 0.30
_exptl_crystal_size_min 0.30
_refine_diff_density_max 0.450
_refine_diff_density_min -0.337
_refine_ls_extinction_method none
_refine_ls_goodness_of_fit_ref 1.072
_refine_ls_hydrogen_treatment mixed
_refine_ls_matrix_type full
_refine_ls_number_parameters 225
_refine_ls_number_reflns 3987
_refine_ls_number_restraints 2
_refine_ls_restrained_S_all 1.072
_refine_ls_R_factor_all 0.0280
_refine_ls_R_factor_gt 0.0258
_refine_ls_shift/su_max 0.001
_refine_ls_shift/su_mean 0.001
_refine_ls_structure_factor_coef Fsqd
_refine_ls_weighting_details 'calc w=1/[\s^2^(Fo^2^)+(0.0379P)^2^+0.3259P] where P=(Fo^2^+2Fc^2^)/3'
_refine_ls_weighting_scheme calc
_refine_ls_wR_factor_gt 0.0728
_refine_ls_wR_factor_ref 0.0756
_reflns_number_gt 3761
_reflns_number_total 3987
_reflns_threshold_expression I>2\s(I)
_cod_data_source_file zs2227.cif
_cod_data_source_block I
_cod_database_code 2236790
_cod_database_fobs_code 2236790

loop_
_symmetry_equiv_pos_as_xyz
'x, y, z'
'-x, -y, -z'

loop_
_atom_site_type_symbol
_atom_site_label
_atom_site_fract_x
_atom_site_fract_y
_atom_site_fract_z
_atom_site_U_iso_or_equiv
_atom_site_adp_type
_atom_site_calc_flag
_atom_site_refinement_flags
_atom_site_occupancy
_atom_site_symmetry_multiplicity
Cu Cu1 0.48709(2) 0.63969(2) 0.845334(18) 0.03229(8) Uani d . 1 1
Cl Cl1 0.54227(8) 0.72830(6) 0.64075(5) 0.06303(16) Uani d . 1 1
Cl Cl2 0.64240(5) 0.82061(5) 0.97595(4) 0.04703(12) Uani d . 1 1
O O1 0.62811(14) 0.49646(15) 0.86442(14) 0.0478(3) Uani d . 1 1
O O1W 0.2859(2) 0.5064(3) 0.4420(2) 0.0832(6) Uani d D 1 1
N N1 0.28316(15) 0.68570(15) 0.84571(13) 0.0340(3) Uani d . 1 1
N N2 0.33922(15) 0.44928(14) 0.77515(13) 0.0308(3) Uani d . 1 1
N N3 0.40965(15) 0.34475(15) 0.75166(14) 0.0339(3) Uani d . 1 1
C C1 0.2610(2) 0.81241(19) 0.88367(18) 0.0410(4) Uani d . 1 1
H H1A 0.3462 0.8893 0.9176 0.049 Uiso calc R 1 1
C C2 0.1151(2) 0.8336(2) 0.8743(2) 0.0505(5) Uani d . 1 1
H H2A 0.1028 0.9227 0.9030 0.061 Uiso calc R 1 1
C C3 -0.0106(2) 0.7216(2) 0.8222(2) 0.0557(5) Uani d . 1 1
H H3 -0.1094 0.7339 0.8150 0.067 Uiso calc R 1 1
C C4 0.0108(2) 0.5900(2) 0.7803(2) 0.0467(4) Uani d . 1 1
H H4 -0.0729 0.5129 0.7439 0.056 Uiso calc R 1 1
C C5 0.15940(18) 0.57554(17) 0.79400(16) 0.0333(3) Uani d . 1 1
C C6 0.19396(18) 0.43781(17) 0.75440(15) 0.0320(3) Uani d . 1 1
C C7 0.06742(18) 0.30651(17) 0.70149(17) 0.0342(3) Uani d . 1 1
C C8 0.0047(3) 0.2941(2) 0.5739(2) 0.0549(5) Uani d . 1 1
H H8 0.0428 0.3672 0.5202 0.066 Uiso calc R 1 1
C C9 -0.1152(3) 0.1720(3) 0.5270(2) 0.0704(7) Uani d . 1 1
H H9 -0.1575 0.1632 0.4412 0.085 Uiso calc R 1 1
C C10 -0.1720(2) 0.0643(2) 0.6054(3) 0.0614(6) Uani d . 1 1
H H10 -0.2518 -0.0179 0.5726 0.074 Uiso calc R 1 1
C C11 -0.1118(2) 0.0772(2) 0.7324(2) 0.0530(5) Uani d . 1 1
H H11 -0.1516 0.0041 0.7856 0.064 Uiso calc R 1 1
C C12 0.0085(2) 0.1990(2) 0.7818(2) 0.0428(4) Uani d . 1 1
H H12 0.0491 0.2082 0.8680 0.051 Uiso calc R 1 1
C C13 0.3480(2) 0.19716(19) 0.68807(18) 0.0399(4) Uani d . 1 1
H H13A 0.2971 0.2019 0.6019 0.048 Uiso calc R 1 1
H H13B 0.2759 0.1326 0.7344 0.048 Uiso calc R 1 1
C C14 0.4930(2) 0.1453(2) 0.6898(2) 0.0510(5) Uani d . 1 1
H H14A 0.4770 0.0461 0.7198 0.061 Uiso calc R 1 1
H H14B 0.5182 0.1444 0.6049 0.061 Uiso calc R 1 1
C C15 0.6226(2) 0.2524(2) 0.7783(2) 0.0509(5) Uani d . 1 1
H H15A 0.6500 0.2064 0.8563 0.061 Uiso calc R 1 1
H H15B 0.7132 0.2849 0.7382 0.061 Uiso calc R 1 1
C C16 0.5608(2) 0.3787(2) 0.80431(18) 0.0392(4) Uani d . 1 1
H H1 0.355(3) 0.564(3) 0.493(3) 0.100(12) Uiso d D 1 1
H H2 0.330(4) 0.441(3) 0.435(4) 0.114(15) Uiso d D 1 1

loop_
_atom_site_aniso_label
_atom_site_aniso_U_11
_atom_site_aniso_U_22
_atom_site_aniso_U_33
_atom_site_aniso_U_12
_atom_site_aniso_U_13
_atom_site_aniso_U_23
Cu1 0.02431(11) 0.02906(11) 0.03759(12) 0.00025(8) 0.00019(7) -0.00478(8)
Cl1 0.0821(4) 0.0500(3) 0.0433(3) -0.0090(3) 0.0168(2) 0.0018(2)
Cl2 0.0366(2) 0.0455(2) 0.0467(2) -0.00346(18) -0.00297(17) -0.01499(18)
O1 0.0300(6) 0.0431(7) 0.0650(9) 0.0087(5) -0.0048(6) -0.0102(6)
O1W 0.0539(11) 0.1031(17) 0.0784(13) 0.0071(11) -0.0049(9) -0.0176(12)
N1 0.0284(6) 0.0284(6) 0.0404(7) 0.0027(5) 0.0005(5) -0.0031(5)
N2 0.0270(6) 0.0253(6) 0.0374(7) 0.0043(5) 0.0027(5) -0.0006(5)
N3 0.0292(6) 0.0277(6) 0.0426(7) 0.0055(5) 0.0039(5) -0.0018(5)
C1 0.0379(9) 0.0302(8) 0.0495(10) 0.0047(7) -0.0003(7) -0.0060(7)
C2 0.0452(10) 0.0355(9) 0.0704(13) 0.0149(8) 0.0020(9) -0.0109(9)
C3 0.0357(9) 0.0442(10) 0.0866(16) 0.0148(8) 0.0026(10) -0.0097(10)
C4 0.0281(8) 0.0363(9) 0.0696(12) 0.0042(7) -0.0010(8) -0.0078(8)
C5 0.0274(7) 0.0270(7) 0.0409(8) 0.0024(6) 0.0011(6) -0.0019(6)
C6 0.0281(7) 0.0272(7) 0.0357(8) 0.0016(6) 0.0013(6) -0.0006(6)
C7 0.0244(7) 0.0259(7) 0.0487(9) 0.0030(6) 0.0022(6) -0.0033(6)
C8 0.0518(12) 0.0488(11) 0.0482(11) -0.0085(9) 0.0008(9) -0.0049(9)
C9 0.0602(14) 0.0709(16) 0.0591(14) -0.0100(12) -0.0031(11) -0.0230(12)
C10 0.0396(10) 0.0414(11) 0.0903(17) -0.0088(8) 0.0091(10) -0.0261(11)
C11 0.0368(9) 0.0295(8) 0.0926(16) 0.0040(7) 0.0193(10) 0.0060(9)
C12 0.0334(8) 0.0344(8) 0.0578(11) 0.0056(7) 0.0058(7) 0.0058(7)
C13 0.0404(9) 0.0314(8) 0.0460(9) 0.0073(7) 0.0060(7) -0.0074(7)
C14 0.0479(11) 0.0396(10) 0.0684(13) 0.0156(8) 0.0119(9) -0.0043(9)
C15 0.0423(10) 0.0509(11) 0.0632(12) 0.0225(9) 0.0033(9) -0.0043(9)
C16 0.0321(8) 0.0392(9) 0.0461(9) 0.0102(7) 0.0048(7) 0.0014(7)

loop_
_atom_type_symbol
_atom_type_description
_atom_type_scat_dispersion_real
_atom_type_scat_dispersion_imag
_atom_type_scat_source
C C 0.0033 0.0016 'International Tables Vol C Tables 4.2.6.8 and 6.1.1.4'
H H 0.0000 0.0000 'International Tables Vol C Tables 4.2.6.8 and 6.1.1.4'
N N 0.0061 0.0033 'International Tables Vol C Tables 4.2.6.8 and 6.1.1.4'
O O 0.0106 0.0060 'International Tables Vol C Tables 4.2.6.8 and 6.1.1.4'
Cl Cl 0.1484 0.1585 'International Tables Vol C Tables 4.2.6.8 and 6.1.1.4'
Cu Cu 0.3201 1.2651 'International Tables Vol C Tables 4.2.6.8 and 6.1.1.4'

loop_
_geom_angle_atom_site_label_1
_geom_angle_atom_site_label_2
_geom_angle_atom_site_label_3
_geom_angle
N2 Cu1 N1 78.77(5)
N2 Cu1 O1 78.29(5)
N1 Cu1 O1 152.34(6)
N2 Cu1 Cl2 163.34(4)
N1 Cu1 Cl2 100.41(4)
O1 Cu1 Cl2 97.17(4)
N2 Cu1 Cl1 95.08(4)
N1 Cu1 Cl1 100.24(4)
O1 Cu1 Cl1 96.99(5)
Cl2 Cu1 Cl1 101.40(2)
C16 O1 Cu1 109.91(11)
H1 O1W H2 98(3)
C1 N1 C5 118.68(14)
C1 N1 Cu1 127.24(12)
C5 N1 Cu1 113.95(11)
C6 N2 N3 127.33(14)
C6 N2 Cu1 119.74(11)
N3 N2 Cu1 112.90(10)
N2 N3 C16 113.89(13)
N2 N3 C13 131.06(14)
C16 N3 C13 114.85(14)
N1 C1 C2 122.22(16)
N1 C1 H1A 118.9
C2 C1 H1A 118.9
C3 C2 C1 119.11(17)
C3 C2 H2A 120.4
C1 C2 H2A 120.4
C2 C3 C4 119.32(18)
C2 C3 H3 120.3
C4 C3 H3 120.3
C5 C4 C3 118.56(17)
C5 C4 H4 120.7
C3 C4 H4 120.7
N1 C5 C4 122.09(15)
N1 C5 C6 115.32(14)
C4 C5 C6 122.59(15)
N2 C6 C7 127.44(14)
N2 C6 C5 112.02(13)
C7 C6 C5 120.52(13)
C8 C7 C12 120.20(17)
C8 C7 C6 120.33(16)
C12 C7 C6 119.42(16)
C7 C8 C9 119.4(2)
C7 C8 H8 120.3
C9 C8 H8 120.3
C10 C9 C8 120.6(2)
C10 C9 H9 119.7
C8 C9 H9 119.7
C9 C10 C11 120.19(19)
C9 C10 H10 119.9
C11 C10 H10 119.9
C10 C11 C12 120.2(2)
C10 C11 H11 119.9
C12 C11 H11 119.9
C7 C12 C11 119.36(19)
C7 C12 H12 120.3
C11 C12 H12 120.3
N3 C13 C14 102.37(15)
N3 C13 H13A 111.3
C14 C13 H13A 111.3
N3 C13 H13B 111.3
C14 C13 H13B 111.3
H13A C13 H13B 109.2
C15 C14 C13 107.37(15)
C15 C14 H14A 110.2
C13 C14 H14A 110.2
C15 C14 H14B 110.2
C13 C14 H14B 110.2
H14A C14 H14B 108.5
C16 C15 C14 105.17(15)
C16 C15 H15A 110.7
C14 C15 H15A 110.7
C16 C15 H15B 110.7
C14 C15 H15B 110.7
H15A C15 H15B 108.8
O1 C16 N3 122.62(16)
O1 C16 C15 128.59(17)
N3 C16 C15 108.77(15)

loop_
_geom_bond_atom_site_label_1
_geom_bond_atom_site_label_2
_geom_bond_distance
Cu1 N2 1.9888(13)
Cu1 N1 2.0213(14)
Cu1 O1 2.0878(13)
Cu1 Cl2 2.2125(4)
Cu1 Cl1 2.4240(5)
O1 C16 1.231(2)
O1W H1 0.834(10)
O1W H2 0.833(10)
N1 C1 1.331(2)
N1 C5 1.350(2)
N2 C6 1.284(2)
N2 N3 1.3518(19)
N3 C16 1.355(2)
N3 C13 1.466(2)
C1 C2 1.387(3)
C1 H1A 0.9300
C2 C3 1.371(3)
C2 H2A 0.9300
C3 C4 1.385(3)
C3 H3 0.9300
C4 C5 1.384(2)
C4 H4 0.9300
C5 C6 1.486(2)
C6 C7 1.482(2)
C7 C8 1.382(3)
C7 C12 1.384(2)
C8 C9 1.383(3)
C8 H8 0.9300
C9 C10 1.366(4)
C9 H9 0.9300
C10 C11 1.372(4)
C10 H10 0.9300
C11 C12 1.389(3)
C11 H11 0.9300
C12 H12 0.9300
C13 C14 1.526(3)
C13 H13A 0.9700
C13 H13B 0.9700
C14 C15 1.517(3)
C14 H14A 0.9700
C14 H14B 0.9700
C15 C16 1.486(2)
C15 H15A 0.9700
C15 H15B 0.9700

loop_
_geom_hbond_atom_site_label_D
_geom_hbond_atom_site_label_H
_geom_hbond_atom_site_label_A
_geom_hbond_site_symmetry_A
_geom_hbond_distance_DH
_geom_hbond_distance_HA
_geom_hbond_distance_DA
_geom_hbond_angle_DHA
O1w H1 Cl1 . 0.830(10) 2.340(10) 3.175(2) 178(4)
O1w H2 Cl1 2_666 0.830(10) 2.41(2) 3.221(3) 165(4)

loop_
_geom_torsion_atom_site_label_1
_geom_torsion_atom_site_label_2
_geom_torsion_atom_site_label_3
_geom_torsion_atom_site_label_4
_geom_torsion
N2 Cu1 O1 C16 12.11(13)
N1 Cu1 O1 C16 46.6(2)
Cl2 Cu1 O1 C16 175.86(13)
Cl1 Cu1 O1 C16 -81.66(13)
N2 Cu1 N1 C1 -179.79(16)
O1 Cu1 N1 C1 145.74(15)
Cl2 Cu1 N1 C1 17.15(16)
Cl1 Cu1 N1 C1 -86.58(15)
N2 Cu1 N1 C5 -3.96(12)
O1 Cu1 N1 C5 -38.43(19)
Cl2 Cu1 N1 C5 -167.02(11)
Cl1 Cu1 N1 C5 89.24(12)
N1 Cu1 N2 C6 3.67(13)
O1 Cu1 N2 C6 168.11(14)
Cl2 Cu1 N2 C6 92.48(18)
Cl1 Cu1 N2 C6 -95.78(13)
N1 Cu1 N2 N3 -177.89(12)
O1 Cu1 N2 N3 -13.46(11)
Cl2 Cu1 N2 N3 -89.09(17)
Cl1 Cu1 N2 N3 82.65(11)
C6 N2 N3 C16 -168.57(16)
Cu1 N2 N3 C16 13.14(17)
C6 N2 N3 C13 5.9(3)
Cu1 N2 N3 C13 -172.38(14)
C5 N1 C1 C2 1.4(3)
Cu1 N1 C1 C2 177.05(15)
N1 C1 C2 C3 -1.2(3)
C1 C2 C3 C4 0.1(4)
C2 C3 C4 C5 0.7(3)
C1 N1 C5 C4 -0.5(3)
Cu1 N1 C5 C4 -176.76(15)
C1 N1 C5 C6 -179.87(15)
Cu1 N1 C5 C6 3.92(18)
C3 C4 C5 N1 -0.5(3)
C3 C4 C5 C6 178.79(19)
N3 N2 C6 C7 1.0(3)
Cu1 N2 C6 C7 179.23(13)
N3 N2 C6 C5 179.28(14)
Cu1 N2 C6 C5 -2.54(19)
N1 C5 C6 N2 -1.0(2)
C4 C5 C6 N2 179.64(17)
N1 C5 C6 C7 177.33(15)
C4 C5 C6 C7 -2.0(3)
N2 C6 C7 C8 -97.6(2)
C5 C6 C7 C8 84.3(2)
N2 C6 C7 C12 84.8(2)
C5 C6 C7 C12 -93.27(19)
C12 C7 C8 C9 -1.3(3)
C6 C7 C8 C9 -178.8(2)
C7 C8 C9 C10 0.2(4)
C8 C9 C10 C11 0.8(4)
C9 C10 C11 C12 -0.7(3)
C8 C7 C12 C11 1.4(3)
C6 C7 C12 C11 178.96(16)
C10 C11 C12 C7 -0.4(3)
N2 N3 C13 C14 177.20(17)
C16 N3 C13 C14 -8.4(2)
N3 C13 C14 C15 11.8(2)
C13 C14 C15 C16 -11.4(2)
Cu1 O1 C16 N3 -9.2(2)
Cu1 O1 C16 C15 172.06(17)
N2 N3 C16 O1 -2.2(3)
C13 N3 C16 O1 -177.64(17)
N2 N3 C16 C15 176.76(15)
C13 N3 C16 C15 1.4(2)
C14 C15 C16 O1 -174.7(2)
C14 C15 C16 N3 6.4(2)
